data_2018689
loop_
_publ_author_name
'Lyakhov, Alexander S.'
'Ivashkevich, Ludmila S.'
'Survilo, Vladimir L.'
'Kipnis, Alexander M.'
'Trukhachova, Tatjana V.'

_publ_section_title
;
 2-Ethyl-6-methylpyridin-3-ol and its salt
 bis(2-ethyl-3-hydroxy-6-methylpyridinium) succinate
;
_journal_coeditor_code YF3016
_journal_issue 9
_journal_name_full 'Acta Crystallographica Section C'
_journal_page_first o365
_journal_page_last o368
_journal_paper_doi 10.1107/S0108270112035901
_journal_volume 68
_journal_year 2012
_chemical_formula_iupac 'C8 H11 N O'
_chemical_formula_moiety 'C8 H11 N O'
_chemical_formula_sum 'C8 H11 N O'
_chemical_formula_weight 137.18
_chemical_name_systematic
;
2-ethyl-6-methylpyridin-3-ol
;
_space_group_IT_number 14
_symmetry_cell_setting monoclinic
_symmetry_space_group_name_Hall '-P 2ybc'
_symmetry_space_group_name_H-M 'P 1 21/c 1'
_atom_sites_solution_hydrogens geom
_atom_sites_solution_primary direct
_atom_sites_solution_secondary difmap
_audit_creation_method SHELXL97
_cell_angle_alpha 90.00
_cell_angle_beta 91.9740(10)
_cell_angle_gamma 90.00
_cell_formula_units_Z 4
_cell_length_a 4.77100(10)
_cell_length_b 14.5605(3)
_cell_length_c 11.4070(2)
_cell_measurement_reflns_used 2844
_cell_measurement_temperature 296(2)
_cell_measurement_theta_max 30.49
_cell_measurement_theta_min 3.32
_cell_volume 791.95(3)
_computing_cell_refinement 'SAINT (Bruker, 2010)'
_computing_data_collection 'APEX2 (Bruker, 2010)'
_computing_data_reduction 'SAINT (Bruker, 2010)'
_computing_molecular_graphics 'PLATON (Spek, 2009)'
_computing_publication_material
;
SHELXL97 (Sheldrick, 2008) and PLATON (Spek, 2009)
;
_computing_structure_refinement 'SHELXL97 (Sheldrick, 2008)'
_computing_structure_solution 'SIR2004 (Burla <i>et al.</i>, 2005)'
_diffrn_ambient_temperature 296(2)
_diffrn_measured_fraction_theta_full 0.998
_diffrn_measured_fraction_theta_max 0.998
_diffrn_measurement_device_type 'Bruker APEXII CCD area-detector'
_diffrn_measurement_method '\f and \w'
_diffrn_radiation_monochromator graphite
_diffrn_radiation_source 'fine-focus sealed tube'
_diffrn_radiation_type MoK\a
_diffrn_radiation_wavelength 0.71073
_diffrn_reflns_av_R_equivalents 0.0179
_diffrn_reflns_av_sigmaI/netI 0.0147
_diffrn_reflns_limit_h_max 6
_diffrn_reflns_limit_h_min -6
_diffrn_reflns_limit_k_max 17
_diffrn_reflns_limit_k_min -18
_diffrn_reflns_limit_l_max 14
_diffrn_reflns_limit_l_min -12
_diffrn_reflns_number 7973
_diffrn_reflns_theta_full 27.49
_diffrn_reflns_theta_max 27.49
_diffrn_reflns_theta_min 2.80
_diffrn_standards_number 0
_exptl_absorpt_coefficient_mu 0.076
_exptl_absorpt_correction_T_max 0.9819
_exptl_absorpt_correction_T_min 0.9709
_exptl_absorpt_correction_type multi-scan
_exptl_absorpt_process_details 'SADABS (Bruker, 2008)'
_exptl_crystal_colour colourless
_exptl_crystal_density_diffrn 1.151
_exptl_crystal_density_method 'not measured'
_exptl_crystal_description prism
_exptl_crystal_F_000 296
_exptl_crystal_size_max 0.39
_exptl_crystal_size_mid 0.38
_exptl_crystal_size_min 0.24
_refine_diff_density_max 0.179
_refine_diff_density_min -0.115
_refine_ls_extinction_coef 0.047(8)
_refine_ls_extinction_expression Fc^*^=kFc[1+0.001xFc^2^\l^3^/sin(2\q)]^-1/4^
_refine_ls_extinction_method 'SHELXL (Sheldrick, 2008)'
_refine_ls_goodness_of_fit_ref 1.040
_refine_ls_hydrogen_treatment constr
_refine_ls_matrix_type full
_refine_ls_number_parameters 95
_refine_ls_number_reflns 1813
_refine_ls_number_restraints 0
_refine_ls_restrained_S_all 1.040
_refine_ls_R_factor_all 0.0627
_refine_ls_R_factor_gt 0.0446
_refine_ls_shift/su_max 0.000
_refine_ls_shift/su_mean 0.000
_refine_ls_structure_factor_coef Fsqd
_refine_ls_weighting_details 'calc w = 1/[\s^2^(Fo^2^)+(0.0695P)^2^+0.1410P] where P=(Fo^2^+2Fc^2^)/3'
_refine_ls_weighting_scheme calc
_refine_ls_wR_factor_gt 0.1331
_refine_ls_wR_factor_ref 0.1494
_reflns_number_gt 1297
_reflns_number_total 1813
_reflns_threshold_expression I>2\s(I)
_cod_data_source_file yf3016.cif
_cod_data_source_block I
_cod_original_sg_symbol_H-M 'P 21/c'
_cod_database_code 2018689
_cod_database_fobs_code 2018689

loop_
_symmetry_equiv_pos_as_xyz
'x, y, z'
'-x, y+1/2, -z+1/2'
'-x, -y, -z'
'x, -y-1/2, z-1/2'

loop_
_atom_site_type_symbol
_atom_site_label
_atom_site_fract_x
_atom_site_fract_y
_atom_site_fract_z
_atom_site_U_iso_or_equiv
_atom_site_adp_type
_atom_site_calc_flag
_atom_site_refinement_flags
_atom_site_occupancy
_atom_site_symmetry_multiplicity
N N1 0.1123(3) 0.70018(9) 0.10545(9) 0.0551(4) Uani d . 1 1
C C2 0.2296(3) 0.75574(10) 0.02827(10) 0.0512(4) Uani d . 1 1
C C3 0.1544(3) 0.75120(11) -0.09161(11) 0.0540(4) Uani d . 1 1
C C4 -0.0459(3) 0.68869(12) -0.12729(12) 0.0643(5) Uani d . 1 1
H H4 -0.1015 0.6846 -0.2061 0.077 Uiso calc R 1 1
C C5 -0.1641(4) 0.63217(12) -0.04636(14) 0.0691(5) Uani d . 1 1
H H5 -0.2997 0.5896 -0.0703 0.083 Uiso calc R 1 1
C C6 -0.0822(3) 0.63836(11) 0.07025(13) 0.0603(4) Uani d . 1 1
C C7 0.4364(4) 0.82561(13) 0.07261(13) 0.0715(5) Uani d . 1 1
H H7A 0.5832 0.8323 0.0165 0.086 Uiso calc R 1 1
H H7B 0.5224 0.8042 0.1459 0.086 Uiso calc R 1 1
C C8 0.3030(6) 0.91738(16) 0.0920(2) 0.1182(10) Uani d . 1 1
H H8A 0.2269 0.9405 0.0187 0.177 Uiso calc R 1 1
H H8B 0.4415 0.9595 0.1231 0.177 Uiso calc R 1 1
H H8C 0.1554 0.9110 0.1465 0.177 Uiso calc R 1 1
O O3 0.2846(3) 0.80884(9) -0.16434(8) 0.0752(4) Uani d . 1 1
H H3 0.2287 0.7994 -0.2320 0.113 Uiso calc R 1 1
C C9 -0.2040(5) 0.57865(14) 0.16298(18) 0.0868(6) Uani d . 1 1
H H9A -0.0565 0.5446 0.2024 0.130 Uiso calc R 1 1
H H9B -0.3366 0.5367 0.1271 0.130 Uiso calc R 1 1
H H9C -0.2970 0.6164 0.2187 0.130 Uiso calc R 1 1

loop_
_atom_site_aniso_label
_atom_site_aniso_U_11
_atom_site_aniso_U_22
_atom_site_aniso_U_33
_atom_site_aniso_U_12
_atom_site_aniso_U_13
_atom_site_aniso_U_23
N1 0.0661(8) 0.0665(8) 0.0329(5) 0.0100(6) 0.0028(5) -0.0014(5)
C2 0.0554(8) 0.0652(9) 0.0329(6) 0.0062(6) -0.0004(5) -0.0052(6)
C3 0.0573(8) 0.0728(10) 0.0318(6) 0.0005(7) 0.0012(5) -0.0030(6)
C4 0.0694(10) 0.0864(12) 0.0365(7) -0.0058(8) -0.0046(6) -0.0091(7)
C5 0.0752(11) 0.0741(11) 0.0580(9) -0.0119(8) 0.0019(8) -0.0130(8)
C6 0.0722(10) 0.0603(9) 0.0489(8) 0.0053(7) 0.0101(7) -0.0013(7)
C7 0.0793(11) 0.0919(13) 0.0425(8) -0.0130(9) -0.0083(7) -0.0086(8)
C8 0.146(2) 0.0869(15) 0.125(2) -0.0335(15) 0.0563(17) -0.0354(14)
O3 0.0876(8) 0.1045(10) 0.0333(5) -0.0243(7) -0.0001(5) 0.0035(5)
C9 0.1105(15) 0.0769(12) 0.0744(12) -0.0050(11) 0.0236(11) 0.0110(9)

loop_
_atom_type_symbol
_atom_type_description
_atom_type_scat_dispersion_real
_atom_type_scat_dispersion_imag
_atom_type_scat_source
C C 0.0033 0.0016 'International Tables Vol C Tables 4.2.6.8 and 6.1.1.4'
H H 0.0000 0.0000 'International Tables Vol C Tables 4.2.6.8 and 6.1.1.4'
N N 0.0061 0.0033 'International Tables Vol C Tables 4.2.6.8 and 6.1.1.4'
O O 0.0106 0.0060 'International Tables Vol C Tables 4.2.6.8 and 6.1.1.4'

loop_
_geom_angle_atom_site_label_1
_geom_angle_atom_site_label_2
_geom_angle_atom_site_label_3
_geom_angle
C2 N1 C6 120.68(11)
N1 C2 C3 121.06(13)
N1 C2 C7 118.51(11)
C3 C2 C7 120.39(13)
O3 C3 C4 124.21(12)
O3 C3 C2 117.58(13)
C4 C3 C2 118.20(14)
C3 C4 C5 119.78(13)
C3 C4 H4 120.1
C5 C4 H4 120.1
C4 C5 C6 120.08(15)
C4 C5 H5 120.0
C6 C5 H5 120.0
N1 C6 C5 120.18(14)
N1 C6 C9 117.21(15)
C5 C6 C9 122.61(16)
C2 C7 C8 112.24(16)
C2 C7 H7A 109.2
C8 C7 H7A 109.2
C2 C7 H7B 109.2
C8 C7 H7B 109.2
H7A C7 H7B 107.9
C7 C8 H8A 109.5
C7 C8 H8B 109.5
H8A C8 H8B 109.5
C7 C8 H8C 109.5
H8A C8 H8C 109.5
H8B C8 H8C 109.5
C3 O3 H3 109.5
C6 C9 H9A 109.5
C6 C9 H9B 109.5
H9A C9 H9B 109.5
C6 C9 H9C 109.5
H9A C9 H9C 109.5
H9B C9 H9C 109.5

loop_
_geom_bond_atom_site_label_1
_geom_bond_atom_site_label_2
_geom_bond_distance
N1 C2 1.3330(18)
N1 C6 1.344(2)
C2 C3 1.4033(17)
C2 C7 1.493(2)
C3 O3 1.3469(17)
C3 C4 1.371(2)
C4 C5 1.372(2)
C4 H4 0.9300
C5 C6 1.376(2)
C5 H5 0.9300
C6 C9 1.502(2)
C7 C8 1.500(3)
C7 H7A 0.9700
C7 H7B 0.9700
C8 H8A 0.9600
C8 H8B 0.9600
C8 H8C 0.9600
O3 H3 0.8200
C9 H9A 0.9600
C9 H9B 0.9600
C9 H9C 0.9600

loop_
_geom_hbond_atom_site_label_D
_geom_hbond_atom_site_label_H
_geom_hbond_atom_site_label_A
_geom_hbond_site_symmetry_A
_geom_hbond_distance_DH
_geom_hbond_distance_HA
_geom_hbond_distance_DA
_geom_hbond_angle_DHA
_geom_hbond_publ_flag
O3 H3 N1 4_575 0.82 1.92 2.7277(14) 170 yes

loop_
_geom_torsion_atom_site_label_1
_geom_torsion_atom_site_label_2
_geom_torsion_atom_site_label_3
_geom_torsion_atom_site_label_4
_geom_torsion
C6 N1 C2 C3 -0.2(2)
C6 N1 C2 C7 177.65(13)
N1 C2 C3 O3 -179.22(13)
C7 C2 C3 O3 3.0(2)
N1 C2 C3 C4 0.8(2)
C7 C2 C3 C4 -177.03(15)
O3 C3 C4 C5 179.25(15)
C2 C3 C4 C5 -0.7(2)
C3 C4 C5 C6 0.1(3)
C2 N1 C6 C5 -0.5(2)
C2 N1 C6 C9 -179.86(14)
C4 C5 C6 N1 0.5(3)
C4 C5 C6 C9 179.85(16)
N1 C2 C7 C8 -95.15(19)
C3 C2 C7 C8 82.7(2)

loop_
_cod_related_entry_id
_cod_related_entry_database
_cod_related_entry_code
1 ChemSpider 102688
